data_1007017
loop_
_publ_author_name
'Averbuch-Pouchot, M T'
'Durif, A'
'Tordjman, I'

_publ_section_title
;
Structure cristalline du polyphosphate de beryllium:  Be (P O~3~)~2~
(II)
;
_journal_coden_ASTM ACBCAR
_journal_name_full 'Acta Crystallographica B (24,1968-38,1982)'
_journal_page_first 3462
_journal_page_last 3464
_journal_paper_doi 10.1107/S0567740877011200
_journal_volume 33
_journal_year 1977
_chemical_formula_structural 'BE (P O3)2'
_chemical_formula_sum 'Be O6 P2'
_chemical_name_systematic 'Beryllium catena-phosphate - II'
_space_group_IT_number 14
_symmetry_cell_setting monoclinic
_symmetry_Int_Tables_number 14
_symmetry_space_group_name_Hall '-P 2yn'
_symmetry_space_group_name_H-M 'P 1 21/n 1'
_cell_angle_alpha 90
_cell_angle_beta 106.79(1)
_cell_angle_gamma 90
_cell_formula_units_Z 4
_cell_length_a 6.959(5)
_cell_length_b 12.853(9)
_cell_length_c 4.839(5)
_cell_volume 414.4
_refine_ls_R_factor_all 0.034
_cod_database_code 1007017

loop_
_symmetry_equiv_pos_as_xyz
x,y,z
1/2+x,1/2-y,1/2+z
-x,-y,-z
1/2-x,1/2+y,1/2-z

loop_
_atom_site_label
_atom_site_type_symbol
_atom_site_symmetry_multiplicity
_atom_site_Wyckoff_symbol
_atom_site_fract_x
_atom_site_fract_y
_atom_site_fract_z
_atom_site_occupancy
_atom_site_attached_hydrogens
_atom_site_calc_flag
Be1 Be2+ 4 e 0.7641(2) 0.0665(1) 0.1288(3) 1. 0 d
P1 P5+ 4 e 0.17111(30) 0.13135(20) 0.15001(50) 1. 0 d
P2 P5+ 4 e 0.58107(30) 0.15021(20) 0.54924(50) 1. 0 d
O1 O2- 4 e 0.6496(1) 0.26230(5) 0.4727(2) 1. 0 d
O2 O2- 4 e 0.3451(1) 0.15614(6) 0.4346(1) 1. 0 d
O3 O2- 4 e 0.4891(1) 0.38661(6) 0.7440(2) 1. 0 d
O4 O2- 4 e 0.7336(1) 0.44762(6) 0.4710(2) 1. 0 d
O5 O2- 4 e 0.6626(1) 0.07169(5) 0.3878(1) 1. 0 d
O6 O2- 4 e 0.6332(1) 0.13873(6) 0.8669(1) 1. 0 d

loop_
_atom_type_symbol
_atom_type_oxidation_number
Be2+ 2.000
P5+ 5.000
O2- -2.000
